data_7251383
loop_
_publ_author_name
'Balmohammadi, Yaser'
'Metry, Eduardo'
'Malaspina, Lorraine A.'
'Cametti, Georgia'
'Nakamura, Yuiga'
'Grabowsky, Simon'

_publ_section_title
;
 Interplay between geometry, electron density, and polarizability of the
 controversial drug atoxyl in crystal and biological environments
;
_journal_issue 54
_journal_name_full 'RSC Advances'
_journal_page_first 46749
_journal_page_last 46760
_journal_paper_doi 10.1039/D5RA05936D
_journal_volume 15
_journal_year 2025
_chemical_absolute_configuration unk
_chemical_formula_moiety 'C6 H8 As N O3'
_chemical_formula_sum 'C6 H8 As N O3'
_chemical_formula_weight 217.057
_space_group_crystal_system monoclinic
_space_group_IT_number 4
_space_group_name_Hall 'P 2yb'
_space_group_name_H-M_alt 'P 1 21 1'
_symmetry_Int_Tables_number 4
_audit_creation_date 2025-10-20
_audit_creation_method
;
Olex2 1.5
(compiled 2025.07.13 svn.rb7424aed for OlexSys, GUI svn.r7314)
;
_audit_update_record
;
2025-10-20 deposited with the CCDC.	2025-10-22 downloaded from the CCDC.
;
_cell_angle_alpha 90
_cell_angle_beta 101.0741(7)
_cell_angle_gamma 90
_cell_formula_units_Z 2
_cell_length_a 7.24136(5)
_cell_length_b 6.13653(4)
_cell_length_c 8.70452(6)
_cell_measurement_reflns_used 40462
_cell_measurement_temperature 100
_cell_measurement_theta_max 21.6110
_cell_measurement_theta_min 1.6720
_cell_volume 379.599(5)
_computing_cell_refinement 'CrysAlisPro 1.171.43.93a (Rigaku OD, 2023)'
_computing_data_collection 'CrysAlisPro 1.171.43.93a (Rigaku OD, 2023) (IMPORT)'
_computing_data_reduction 'CrysAlisPro 1.171.43.93a (Rigaku OD, 2023)'
_computing_molecular_graphics 'Olex2 1.5 (Dolomanov et al., 2009)'
_computing_publication_material 'Olex2 1.5 (Dolomanov et al., 2009)'
_computing_structure_refinement 'olex2.refine 1.5 (Bourhis et al., 2015)'
_computing_structure_solution 'SHELXT 2018/2 (Sheldrick, 2018)'
_diffrn_ambient_temperature 100.15
_diffrn_detector 'Hybrid Pixel Array Detector'
_diffrn_detector_area_resol_mean 5.8140
_diffrn_measured_fraction_theta_full 0.9921
_diffrn_measured_fraction_theta_max 0.9990
_diffrn_measurement_details
;
List of Runs (angles in degrees, time in seconds):

  # Type    Start    End  Width  t~exp~   \w     \q     \k     \f   Frames
#--------------------------------------------------------------------------
  1  \w      0.00 180.00   0.20    2.00    --    0.00   0.00   0.00  900
  2  \w      0.00 180.00   0.20    2.00    --    0.00  15.00 -90.00  900
  3  \w      0.00 180.00   0.20    2.00    --    0.00  30.00-180.00  900
  4  \w      0.00 180.00   0.20    2.00    --    0.00  45.00-270.00  900
  5  \w      0.00 180.00   0.20    2.00    --    0.00  30.00   0.00  900
;
_diffrn_measurement_device 'abstract diffractometer'
_diffrn_measurement_device_type 'esperanto-CrysAlisPro-abstract goniometer imported esperanto images'
_diffrn_measurement_method '\w scans'
_diffrn_orient_matrix_type 'CrysAlisPro convention (1999,Acta A55,543-557)'
_diffrn_orient_matrix_UB_11 0.0263917000
_diffrn_orient_matrix_UB_12 0.0025513000
_diffrn_orient_matrix_UB_13 0.0228257000
_diffrn_orient_matrix_UB_21 0.0128510000
_diffrn_orient_matrix_UB_22 -0.0349823000
_diffrn_orient_matrix_UB_23 -0.0077124000
_diffrn_orient_matrix_UB_31 0.0189525000
_diffrn_orient_matrix_UB_32 0.0201697000
_diffrn_orient_matrix_UB_33 -0.0162604000
_diffrn_radiation_monochromator synchrotron
_diffrn_radiation_probe x-ray
_diffrn_radiation_type synchrotron
_diffrn_radiation_wavelength 0.24830
_diffrn_reflns_av_R_equivalents 0.0586
_diffrn_reflns_av_unetI/netI 0.0318
_diffrn_reflns_Laue_measured_fraction_full 0.9921
_diffrn_reflns_Laue_measured_fraction_max 0.9990
_diffrn_reflns_limit_h_max 21
_diffrn_reflns_limit_h_min -21
_diffrn_reflns_limit_k_max 18
_diffrn_reflns_limit_k_min -17
_diffrn_reflns_limit_l_max 25
_diffrn_reflns_limit_l_min -25
_diffrn_reflns_number 116313
_diffrn_reflns_point_group_measured_fraction_full 0.9935
_diffrn_reflns_point_group_measured_fraction_max 0.9992
_diffrn_reflns_theta_full 8.5678
_diffrn_reflns_theta_max 17.71
_diffrn_reflns_theta_min 1.53
_diffrn_source synchrotron
_exptl_absorpt_coefficient_mu 0.265
_exptl_absorpt_correction_T_max 1.00000
_exptl_absorpt_correction_T_min 0.78227
_exptl_absorpt_correction_type multi-scan
_exptl_absorpt_process_details
;
CrysAlisPro 1.171.43.93a (Rigaku Oxford Diffraction, 2023)
Empirical absorption correction using spherical harmonics,
implemented in SCALE3 ABSPACK scaling algorithm.
;
_exptl_crystal_colour colourless
_exptl_crystal_colour_primary colourless
_exptl_crystal_density_diffrn 1.899
_exptl_crystal_description block
_exptl_crystal_F_000 216.256
_exptl_crystal_size_max 0.12
_exptl_crystal_size_mid 0.11
_exptl_crystal_size_min 0.1
_refine_diff_density_max 0.3525
_refine_diff_density_min -0.3816
_refine_diff_density_rms 0.0993
_refine_ls_abs_structure_details 'Hooft, R.W.W., Straver, L.H., Spek, A.L. (2010). J. Appl. Cryst., 43, 665-668.'
_refine_ls_abs_structure_Flack -0.008(8)
_refine_ls_d_res_high 0.4081
_refine_ls_d_res_low 4.6446
_refine_ls_goodness_of_fit_ref 0.9866
_refine_ls_hydrogen_treatment refall
_refine_ls_matrix_type full
_refine_ls_number_constraints 0
_refine_ls_number_parameters 192
_refine_ls_number_reflns 11676
_refine_ls_number_restraints 51
_refine_ls_restrained_S_all 0.9845
_refine_ls_R_factor_all 0.0149
_refine_ls_R_factor_gt 0.0144
_refine_ls_shift/su_max 0.0009
_refine_ls_shift/su_mean 0.0000
_refine_ls_structure_factor_coef Fsqd
_refine_ls_weighting_details 'w=1/[\s^2^(Fo^2^)+(0.0187P)^2^] where P=(Fo^2^+2Fc^2^)/3'
_refine_ls_weighting_scheme calc
_refine_ls_wR_factor_gt 0.0325
_refine_ls_wR_factor_ref 0.0325
_reflns_Friedel_coverage 0.999
_reflns_limit_h_max 17
_reflns_limit_h_min -17
_reflns_limit_k_max 15
_reflns_limit_k_min -15
_reflns_limit_l_max 21
_reflns_limit_l_min -21
_reflns_number_gt 11232
_reflns_number_total 11676
_reflns_threshold_expression I>=2u(I)
_twin_special_details
;
Component 2 rotated by 76.6639\% 
around [0.22 -0.43 0.88] (reciprocal) or [0.38 -0.62 0.69] (direct)
;
_cod_data_source_file d5ra05936d2.cif
_cod_data_source_block Arsalinic_acid_crys2_twin_twin1_hklf4
_cod_original_cell_volume 379.599(4)
_cod_original_sg_symbol_Hall ' P 2yb'
_cod_database_code 7251383
_chemical_oxdiff_formula C6H8AsNO3
_olex2_refinement_description
;
;
_olex2_refine_details
;
Refinement using NoSpherA2, an implementation of
NOn-SPHERical Atom-form-factors in Olex2.
Please cite:
F. Kleemiss et al. Chem. Sci. DOI 10.1039/D0SC05526C - 2021
NoSpherA2 implementation of HAR makes use of
tailor-made aspherical atomic form factors calculated
on-the-fly from a Hirshfeld-partitioned electron density (ED) - not from
spherical-atom form factors.

The ED is calculated from a gaussian basis set single determinant SCF
wavefunction - either Hartree-Fock or DFT using selected funtionals
 - for a fragment of the crystal.
This fragment can be embedded in an electrostatic crystal field by employing cluster charges
or modelled using implicit solvation models, depending on the software used.
The following options were used:
   SOFTWARE:       ORCA
   PARTITIONING:   NoSpherA2
   INT ACCURACY:   Normal
   METHOD:         B3LYP
   BASIS SET:      def2-TZVP
   CHARGE:         0
   MULTIPLICITY:   1
   DATE:           2024-07-18_10-05-57
;
_olex2_submission_special_instructions 'No special instructions were received'
_oxdiff_exptl_absorpt_empirical_details
;
Empirical correction (ABSPACK) includes:
- Absorption correction using spherical harmonics
- Frame scaling
;
_oxdiff_exptl_absorpt_empirical_full_max 1.436
_oxdiff_exptl_absorpt_empirical_full_min 0.735
_oxdiff_twin_integration_method simultaneous
_oxdiff_twin_items 2

loop_
_space_group_symop_id
_space_group_symop_operation_xyz
1 x,y,z
2 -x,y+1/2,-z

loop_
_atom_site_label
_atom_site_type_symbol
_atom_site_fract_x
_atom_site_fract_y
_atom_site_fract_z
_atom_site_U_iso_or_equiv
_atom_site_adp_type
_atom_site_occupancy
_atom_site_refinement_flags_posn
_atom_site_refinement_flags_adp
As1 As 0.337452(8) 0.357066(8) 0.816077(7) 0.00820(2) Uani 1.000000 . U
O3 O 0.35638(5) 0.07733(5) 0.80404(3) 0.01386(3) Uani 1.000000 . .
O2 O 0.54461(3) 0.45931(5) 0.90514(3) 0.01204(3) Uani 1.000000 . .
O1 O 0.15881(4) 0.42133(5) 0.90268(3) 0.01300(3) Uani 1.000000 . U
N1 N 0.17027(4) 0.69639(5) 0.14188(3) 0.01043(3) Uani 1.000000 . .
C4 C 0.28358(4) 0.45055(5) 0.60318(3) 0.00941(3) Uani 1.000000 . U
C5 C 0.32126(5) 0.31985(5) 0.48133(3) 0.01086(3) Uani 1.000000 . .
C6 C 0.28226(5) 0.39791(5) 0.32754(3) 0.01116(3) Uani 1.000000 . .
C1 C 0.20770(4) 0.60692(5) 0.29914(3) 0.00941(3) Uani 1.000000 . .
C2 C 0.17119(5) 0.73835(5) 0.42054(3) 0.01115(3) Uani 1.000000 . .
C3 C 0.20877(5) 0.65995(5) 0.57359(3) 0.01123(3) Uani 1.000000 . .
H3 H 0.399(3) 0.011(3) 0.906(2) 0.034(4) Uani 1.000000 . U
H1a H 0.165(2) 0.580(3) 0.0573(19) 0.027(3) Uani 1.000000 . U
H1b H 0.277(2) 0.797(3) 0.1269(16) 0.027(3) Uani 1.000000 . .
H1c H 0.046(2) 0.784(3) 0.122(2) 0.028(3) Uani 1.000000 . .
H5 H 0.379(2) 0.160(3) 0.5070(17) 0.025(3) Uani 1.000000 . U
H6 H 0.3117(19) 0.291(2) 0.2349(16) 0.024(3) Uani 1.000000 . U
H2 H 0.118(2) 0.898(3) 0.3977(18) 0.033(3) Uani 1.000000 . .
H3a H 0.1819(19) 0.766(3) 0.6704(16) 0.022(3) Uiso 1.000000 . .

loop_
_atom_site_aniso_label
_atom_site_aniso_U_11
_atom_site_aniso_U_22
_atom_site_aniso_U_33
_atom_site_aniso_U_12
_atom_site_aniso_U_13
_atom_site_aniso_U_23
As1 0.00845(3) 0.01044(3) 0.00579(3) -0.00047(3) 0.001583(18) -0.00074(3)
O3 0.01991(9) 0.01104(7) 0.01005(7) -0.00007(6) 0.00140(6) -0.00051(5)
O2 0.00992(6) 0.01565(8) 0.01011(6) -0.00119(6) 0.00083(5) -0.00292(6)
O1 0.01056(6) 0.01851(9) 0.01080(7) -0.00196(6) 0.00424(5) -0.00377(6)
N1 0.01030(6) 0.01324(8) 0.00774(6) 0.00041(5) 0.00170(5) 0.00091(5)
C4 0.01048(7) 0.01106(8) 0.00676(6) 0.00032(6) 0.00181(5) -0.00010(5)
C5 0.01397(9) 0.01068(8) 0.00816(7) 0.00194(6) 0.00271(6) 0.00001(5)
C6 0.01452(9) 0.01155(7) 0.00774(7) 0.00185(6) 0.00295(6) -0.00045(5)
C1 0.00973(7) 0.01105(7) 0.00755(6) 0.00044(6) 0.00192(5) -0.00007(5)
C2 0.01373(9) 0.01114(8) 0.00864(7) 0.00223(7) 0.00226(6) -0.00018(6)
C3 0.01439(9) 0.01158(8) 0.00793(7) 0.00207(7) 0.00264(6) -0.00098(6)
H3 0.034(4) 0.034(5) 0.035(4) -0.0008(10) 0.0066(10) -0.0007(10)
H1a 0.027(4) 0.027(4) 0.026(4) -0.0001(10) 0.0049(10) 0.0005(10)
H1b 0.028(7) 0.032(7) 0.019(6) -0.010(6) -0.001(5) 0.012(6)
H1c 0.019(6) 0.035(9) 0.032(8) 0.004(6) 0.007(6) 0.013(7)
H5 0.025(3) 0.024(3) 0.026(3) 0.0007(10) 0.0050(10) 0.0003(10)
H6 0.025(3) 0.024(3) 0.023(3) 0.0001(10) 0.0053(10) -0.0006(10)
H2 0.031(7) 0.027(8) 0.038(8) 0.002(6) 0.001(6) 0.003(7)

loop_
_atom_type_symbol
_atom_type_scat_dispersion_real
_atom_type_scat_dispersion_imag
_atom_type_scat_source
_atom_type_scat_dispersion_source
As 0.14120 0.29592 'NoSpherA2: Chem.Sci. 2021, DOI:10.1039/D0SC05526C' 'Brennan, Cowan, Rev. Sci. Instrum., 1992, 63, 850'
C -0.00126 0.00015 'NoSpherA2: Chem.Sci. 2021, DOI:10.1039/D0SC05526C' 'Brennan, Cowan, Rev. Sci. Instrum., 1992, 63, 850'
H 0.00000 0.00000 'NoSpherA2: Chem.Sci. 2021, DOI:10.1039/D0SC05526C' 'Brennan, Cowan, Rev. Sci. Instrum., 1992, 63, 850'
N -0.00165 0.00031 'NoSpherA2: Chem.Sci. 2021, DOI:10.1039/D0SC05526C' 'Brennan, Cowan, Rev. Sci. Instrum., 1992, 63, 850'
O -0.00174 0.00058 'NoSpherA2: Chem.Sci. 2021, DOI:10.1039/D0SC05526C' 'Brennan, Cowan, Rev. Sci. Instrum., 1992, 63, 850'

loop_
_geom_angle_atom_site_label_1
_geom_angle_atom_site_label_2
_geom_angle_atom_site_label_3
_geom_angle
_geom_angle_site_symmetry_1
_geom_angle_site_symmetry_3
_geom_angle_publ_flag
O2 As1 O3 109.051(15) . . ?
O2 As1 O1 114.013(13) . . ?
O2 As1 C4 109.590(14) . . ?
O1 As1 O3 109.912(16) . . ?
C4 As1 O3 104.113(14) . . ?
C4 As1 O1 109.694(14) . . ?
H3 O3 As1 111.9(11) . . ?
H1a N1 C1 112.8(9) . . ?
H1b N1 C1 110.0(8) . . ?
H1b N1 H1a 104.9(13) . . ?
H1c N1 C1 110.7(9) . . ?
H1c N1 H1a 109.3(13) . . ?
H1c N1 H1b 108.7(13) . . ?
C5 C4 As1 122.10(2) . . ?
C3 C4 As1 117.05(2) . . ?
C3 C4 C5 120.83(3) . . ?
C6 C5 C4 119.79(3) . . ?
H5 C5 C4 119.4(8) . . ?
H5 C5 C6 120.8(8) . . ?
C1 C6 C5 118.99(3) . . ?
H6 C6 C5 118.0(7) . . ?
H6 C6 C1 123.0(7) . . ?
C6 C1 N1 120.71(2) . . ?
C6 C1 C2 121.38(3) . . ?
C2 C1 N1 117.89(3) . . ?
C3 C2 C1 119.62(3) . . ?
H2 C2 C1 120.6(8) . . ?
H2 C2 C3 119.8(8) . . ?
C4 C3 C2 119.39(3) . . ?
H3a C3 C4 121.1(8) . . ?
H3a C3 C2 119.5(8) . . ?

loop_
_geom_bond_atom_site_label_1
_geom_bond_atom_site_label_2
_geom_bond_distance
_geom_bond_site_symmetry_2
_geom_bond_publ_flag
As1 O3 1.7268(3) . ?
As1 O2 1.6728(3) . ?
As1 O1 1.6649(2) . ?
As1 C4 1.9073(3) . ?
O3 H3 0.974(19) . ?
N1 C1 1.4513(4) . ?
N1 H1a 1.023(16) . ?
N1 H1b 1.015(14) . ?
N1 H1c 1.035(15) . ?
C4 C3 1.3991(4) . ?
C5 C4 1.3978(4) . ?
C5 C6 1.3986(4) . ?
C5 H5 1.072(15) . ?
C6 H6 1.091(14) . ?
C1 C6 1.3951(4) . ?
C2 C1 1.3944(4) . ?
C2 C3 1.3932(4) . ?
C2 H2 1.056(15) . ?
C3 H3a 1.111(15) . ?

loop_
_geom_torsion_atom_site_label_1
_geom_torsion_atom_site_label_2
_geom_torsion_atom_site_label_3
_geom_torsion_atom_site_label_4
_geom_torsion
_geom_torsion_site_symmetry_1
_geom_torsion_site_symmetry_2
_geom_torsion_site_symmetry_3
_geom_torsion_site_symmetry_4
_geom_torsion_publ_flag
As1 C4 C5 C6 -178.81(3) . . . . ?
As1 C4 C3 C2 178.43(2) . . . . ?
N1 C1 C6 C5 178.23(3) . . . . ?
N1 C1 C2 C3 -178.74(3) . . . . ?
C2 C1 C6 C5 -0.15(4) . . . . ?
C2 C3 C4 C5 0.14(4) . . . . ?

loop_
_restr_U_iso_atom_site_label
_restr_U_iso_weight_param
H3 0.0200
H3 0.0020
H1a 0.0020
H1a 0.0200
H5 0.0200
H5 0.0020
H3a 0.0020
H3a 0.0200

loop_
_restr_U_rigid_atom_site_label_1
_restr_U_rigid_atom_site_label_2
_restr_U_rigid_target_weight_param
_restr_U_rigid_U_parallel
_restr_U_rigid_diff
As1 O1 0.0001 0.0080 -0.0008
As1 C1 0.0001 0.0069 -0.0006

loop_
_twin_individual_id
_twin_individual_mass_fraction_refined
_oxdiff_twin_reflns_isolated
_oxdiff_twin_reflns_overlapped
_twin_individual_twin_lattice_type
_twin_individual_twin_matrix_11
_twin_individual_twin_matrix_12
_twin_individual_twin_matrix_13
_twin_individual_twin_matrix_21
_twin_individual_twin_matrix_22
_twin_individual_twin_matrix_23
_twin_individual_twin_matrix_31
_twin_individual_twin_matrix_32
_twin_individual_twin_matrix_33
1 0.1267 116171 213 ref 1.0000 0.0000 0.0000 0.0000 1.0000 0.0000 0.0000 0.0000 1.0000
2 0.8733 118300 213 nmt 0.1996 -1.0314 -0.3186 0.5086 0.4444 -0.3926 0.9086 0.0971 0.8141

loop_
_atom_site_anharm_gc_c_label
_atom_site_anharm_gc_c_111
_atom_site_anharm_gc_c_112
_atom_site_anharm_gc_c_113
_atom_site_anharm_gc_c_122
_atom_site_anharm_gc_c_123
_atom_site_anharm_gc_c_133
_atom_site_anharm_gc_c_222
_atom_site_anharm_gc_c_223
_atom_site_anharm_gc_c_233
_atom_site_anharm_gc_c_333
As1 -0.000000047(9) 0.00000000(2) -0.000000006(4) -0.000000030(7) -0.000000023(11) 0.000000004(3) 0.00000003(5) 0.000000005(5) -0.000000030(12) -0.000000011(5)

loop_
_atom_site_anharm_gc_d_label
_atom_site_anharm_gc_d_1111
_atom_site_anharm_gc_d_1112
_atom_site_anharm_gc_d_1113
_atom_site_anharm_gc_d_1122
_atom_site_anharm_gc_d_1123
_atom_site_anharm_gc_d_1133
_atom_site_anharm_gc_d_1222
_atom_site_anharm_gc_d_1223
_atom_site_anharm_gc_d_1233
_atom_site_anharm_gc_d_1333
_atom_site_anharm_gc_d_2222
_atom_site_anharm_gc_d_2223
_atom_site_anharm_gc_d_2233
_atom_site_anharm_gc_d_2333
_atom_site_anharm_gc_d_3333
As1 0.0000000057(7) 0.0000000000(8) 0.0000000010(3) 0.0000000019(3) 0.0000000000(3) 0.00000000014(17) 0.0000000016(11) 0.00000000359(17) 0.0000000001(3) 0.00000000107(17) 0.0000000037(15) 0.0000000010(9) 0.0000000019(2) 0.0000000002(4) 0.0000000019(3)
